data_4126732
loop_
_publ_author_name
'Zhu, Chendan'
'Wang, Dingyi'
'Zhao, Yue'
'Sun, Wei-Yin'
'Shi, Zhuangzhi'

_publ_section_title
;
 Enantioselective Palladium-Catalyzed Intramolecular \a-Arylative
 Desymmetrization of 1,3-Diketones.
;
_journal_name_full 'Journal of the American Chemical Society'
_journal_paper_doi 10.1021/jacs.7b10365
_journal_year 2017
_chemical_absolute_configuration ad
_chemical_formula_sum 'C20 H18 O2'
_chemical_formula_weight 290.34
_space_group_crystal_system trigonal
_space_group_IT_number 145
_space_group_name_Hall 'P 32'
_space_group_name_H-M_alt 'P 32'
_symmetry_space_group_name_Hall 'P 32'
_symmetry_space_group_name_H-M 'P 32'
_atom_sites_solution_hydrogens geom
_audit_creation_method SHELXL-2014/7
_cell_angle_alpha 90
_cell_angle_beta 90
_cell_angle_gamma 120
_cell_formula_units_Z 3
_cell_length_a 8.9278(2)
_cell_length_b 8.9278(2)
_cell_length_c 16.4399(5)
_cell_measurement_reflns_used 3174
_cell_measurement_temperature 296(2)
_cell_measurement_theta_max 68.31
_cell_measurement_theta_min 5.72
_cell_volume 1134.80(5)
_computing_cell_refinement 'Bruker SAINT'
_computing_data_collection 'Bruker APEX2'
_computing_data_reduction 'Bruker SAINT'
_computing_molecular_graphics 'Bruker SHELXTL'
_computing_publication_material 'Bruker SHELXTL'
_computing_structure_refinement 'SHELXL-2014 (Sheldrick 2014)'
_computing_structure_solution 'SHELXS-97 (Sheldrick 2008)'
_diffrn_ambient_temperature 296(2)
_diffrn_measured_fraction_theta_full 0.999
_diffrn_measured_fraction_theta_max 0.998
_diffrn_measurement_device_type 'Bruker APEX-II CCD'
_diffrn_measurement_method '\f and \w scans'
_diffrn_radiation_type CuK\a
_diffrn_radiation_wavelength 1.54178
_diffrn_reflns_av_R_equivalents 0.0151
_diffrn_reflns_av_unetI/netI 0.0212
_diffrn_reflns_Laue_measured_fraction_full 0.999
_diffrn_reflns_Laue_measured_fraction_max 0.998
_diffrn_reflns_limit_h_max 9
_diffrn_reflns_limit_h_min -10
_diffrn_reflns_limit_k_max 10
_diffrn_reflns_limit_k_min -10
_diffrn_reflns_limit_l_max 19
_diffrn_reflns_limit_l_min -17
_diffrn_reflns_number 3498
_diffrn_reflns_point_group_measured_fraction_full 0.779
_diffrn_reflns_point_group_measured_fraction_max 0.779
_diffrn_reflns_theta_full 64.935
_diffrn_reflns_theta_max 64.935
_diffrn_reflns_theta_min 5.722
_exptl_absorpt_coefficient_mu 0.639
_exptl_crystal_colour
;
;
_exptl_crystal_density_diffrn 1.275
_exptl_crystal_description
;
;
_exptl_crystal_F_000 462
_exptl_crystal_size_max 0.180
_exptl_crystal_size_mid 0.170
_exptl_crystal_size_min 0.140
_refine_diff_density_max 0.122
_refine_diff_density_min -0.172
_refine_diff_density_rms 0.035
_refine_ls_abs_structure_details
;
 Flack x determined using 695 quotients [(I+)-(I-)]/[(I+)+(I-)]
 (Parsons, Flack and Wagner, Acta Cryst. B69 (2013) 249-259).
;
_refine_ls_abs_structure_Flack 0.09(10)
_refine_ls_extinction_method none
_refine_ls_goodness_of_fit_ref 1.025
_refine_ls_hydrogen_treatment constr
_refine_ls_matrix_type full
_refine_ls_number_parameters 200
_refine_ls_number_reflns 2006
_refine_ls_number_restraints 1
_refine_ls_restrained_S_all 1.025
_refine_ls_R_factor_all 0.0283
_refine_ls_R_factor_gt 0.0281
_refine_ls_shift/su_max 0.000
_refine_ls_shift/su_mean 0.000
_refine_ls_structure_factor_coef Fsqd
_refine_ls_weighting_details 'w=1/[\s^2^(Fo^2^)+(0.0497P)^2^+0.1289P] where P=(Fo^2^+2Fc^2^)/3'
_refine_ls_weighting_scheme calc
_refine_ls_wR_factor_gt 0.0720
_refine_ls_wR_factor_ref 0.0722
_reflns_Friedel_coverage 0.560
_reflns_Friedel_fraction_full 0.559
_reflns_Friedel_fraction_max 0.559
_reflns_number_gt 1985
_reflns_number_total 2006
_reflns_threshold_expression 'I > 2\s(I)'
_cod_data_source_file ja7b10365_si_007.cif
_cod_data_source_block cu_20170607szzz01_0m_a
_cod_original_cell_volume 1134.80(6)
_cod_database_code 4126732
_shelx_shelxl_version_number 2014/7
_shelx_space_group_comment
;
The symmetry employed for this shelxl refinement is uniquely defined
by the following loop, which should always be used as a source of
symmetry information in preference to the above space-group names.
They are only intended as comments.
;
_shelx_estimated_absorpt_t_min 0.894
_shelx_estimated_absorpt_t_max 0.916

loop_
_space_group_symop_operation_xyz
'x, y, z'
'-y, x-y, z+2/3'
'-x+y, -x, z+1/3'

loop_
_atom_site_label
_atom_site_type_symbol
_atom_site_fract_x
_atom_site_fract_y
_atom_site_fract_z
_atom_site_U_iso_or_equiv
_atom_site_adp_type
_atom_site_occupancy
_atom_site_site_symmetry_order
_atom_site_calc_flag
_atom_site_refinement_flags_posn
_atom_site_refinement_flags_adp
C1 C 0.7349(3) 0.8071(3) 0.44329(12) 0.0245(4) Uani 1 1 d . .
C2 C 0.8267(3) 0.9515(3) 0.39390(14) 0.0293(5) Uani 1 1 d . .
H2 H 0.7678 0.9957 0.3650 0.035 Uiso 1 1 calc R U
C3 C 1.0049(3) 1.0302(3) 0.38728(14) 0.0334(5) Uani 1 1 d . .
H3 H 1.0647 1.1256 0.3535 0.040 Uiso 1 1 calc R U
C4 C 1.0942(3) 0.9669(3) 0.43091(15) 0.0328(5) Uani 1 1 d . .
H4 H 1.2139 1.0203 0.4268 0.039 Uiso 1 1 calc R U
C5 C 1.0044(3) 0.8236(3) 0.48059(14) 0.0277(5) Uani 1 1 d . .
H5 H 1.0646 0.7821 0.5104 0.033 Uiso 1 1 calc R U
C6 C 0.8251(3) 0.7415(3) 0.48630(12) 0.0234(4) Uani 1 1 d . .
C7 C 0.7306(2) 0.5779(3) 0.53761(12) 0.0226(4) Uani 1 1 d . .
H7 H 0.7973 0.5911 0.5871 0.027 Uiso 1 1 calc R U
C8 C 0.5542(3) 0.5475(2) 0.56045(13) 0.0235(4) Uani 1 1 d . .
C9 C 0.4466(3) 0.5422(3) 0.48729(13) 0.0253(4) Uani 1 1 d . .
C10 C 0.5414(3) 0.7293(3) 0.45188(13) 0.0256(4) Uani 1 1 d . .
H10A H 0.4931 0.7277 0.3988 0.031 Uiso 1 1 calc R U
H10B H 0.5189 0.8032 0.4870 0.031 Uiso 1 1 calc R U
C11 C 0.2607(3) 0.4870(3) 0.50997(16) 0.0363(5) Uani 1 1 d . .
H11A H 0.2037 0.3701 0.5295 0.054 Uiso 1 1 calc R U
H11B H 0.2010 0.4943 0.4629 0.054 Uiso 1 1 calc R U
H11C H 0.2603 0.5619 0.5517 0.054 Uiso 1 1 calc R U
C12 C 0.4520(2) 0.4279(2) 0.41806(12) 0.0238(4) Uani 1 1 d . .
C13 C 0.5994(3) 0.3919(3) 0.41152(12) 0.0244(4) Uani 1 1 d . .
H13A H 0.6754 0.4641 0.3684 0.029 Uiso 1 1 calc R U
H13B H 0.5519 0.2726 0.3944 0.029 Uiso 1 1 calc R U
C14 C 0.7108(2) 0.4199(3) 0.48775(12) 0.0221(4) Uani 1 1 d . .
H14 H 0.8267 0.4517 0.4683 0.027 Uiso 1 1 calc R U
C15 C 0.6492(2) 0.2581(2) 0.53859(12) 0.0215(4) Uani 1 1 d . .
C16 C 0.4816(2) 0.1632(3) 0.56981(13) 0.0258(4) Uani 1 1 d . .
H16 H 0.4013 0.1977 0.5583 0.031 Uiso 1 1 calc R U
C17 C 0.4334(3) 0.0183(3) 0.61774(14) 0.0301(5) Uani 1 1 d . .
H17 H 0.3217 -0.0429 0.6385 0.036 Uiso 1 1 calc R U
C18 C 0.5511(3) -0.0356(3) 0.63485(14) 0.0304(5) Uani 1 1 d . .
H18 H 0.5190 -0.1321 0.6674 0.036 Uiso 1 1 calc R U
C19 C 0.7165(3) 0.0550(3) 0.60326(15) 0.0293(4) Uani 1 1 d . .
H19 H 0.7957 0.0188 0.6141 0.035 Uiso 1 1 calc R U
C20 C 0.7641(3) 0.2000(3) 0.55533(13) 0.0253(4) Uani 1 1 d . .
H20 H 0.8754 0.2596 0.5340 0.030 Uiso 1 1 calc R U
O1 O 0.50318(19) 0.53281(19) 0.62966(9) 0.0303(4) Uani 1 1 d . .
O2 O 0.34402(19) 0.37931(19) 0.36498(10) 0.0334(4) Uani 1 1 d . .

loop_
_atom_site_aniso_label
_atom_site_aniso_U_11
_atom_site_aniso_U_22
_atom_site_aniso_U_33
_atom_site_aniso_U_23
_atom_site_aniso_U_13
_atom_site_aniso_U_12
C1 0.0271(10) 0.0217(10) 0.0216(11) -0.0048(7) -0.0039(8) 0.0098(8)
C2 0.0342(11) 0.0237(10) 0.0277(12) -0.0016(8) -0.0061(9) 0.0128(9)
C3 0.0346(11) 0.0181(10) 0.0358(13) 0.0035(8) 0.0001(9) 0.0045(8)
C4 0.0238(10) 0.0254(10) 0.0376(14) -0.0016(8) -0.0021(9) 0.0036(8)
C5 0.0256(10) 0.0256(10) 0.0281(12) -0.0023(8) -0.0057(8) 0.0101(8)
C6 0.0250(10) 0.0212(9) 0.0188(10) -0.0023(7) -0.0029(8) 0.0077(8)
C7 0.0220(10) 0.0251(10) 0.0170(10) 0.0007(7) -0.0022(7) 0.0091(8)
C8 0.0252(10) 0.0214(9) 0.0215(11) 0.0003(7) 0.0011(8) 0.0098(8)
C9 0.0208(10) 0.0303(10) 0.0227(10) 0.0021(8) 0.0015(8) 0.0112(8)
C10 0.0281(11) 0.0265(10) 0.0228(10) -0.0030(8) -0.0045(8) 0.0142(9)
C11 0.0266(11) 0.0488(13) 0.0337(13) 0.0048(10) 0.0036(9) 0.0191(10)
C12 0.0197(9) 0.0197(9) 0.0219(11) 0.0043(7) -0.0005(8) 0.0022(8)
C13 0.0256(10) 0.0266(10) 0.0162(10) 0.0005(7) 0.0019(7) 0.0094(8)
C14 0.0178(9) 0.0260(10) 0.0197(10) -0.0002(7) 0.0015(7) 0.0089(8)
C15 0.0237(9) 0.0238(9) 0.0163(9) -0.0045(7) -0.0008(7) 0.0112(8)
C16 0.0219(10) 0.0272(10) 0.0276(11) 0.0001(8) 0.0011(8) 0.0118(8)
C17 0.0286(11) 0.0267(10) 0.0295(12) 0.0015(8) 0.0071(8) 0.0096(9)
C18 0.0410(12) 0.0234(10) 0.0244(11) -0.0006(8) 0.0009(9) 0.0143(9)
C19 0.0353(11) 0.0293(10) 0.0286(11) -0.0053(9) -0.0056(9) 0.0201(9)
C20 0.0238(10) 0.0273(10) 0.0236(10) -0.0073(8) -0.0009(7) 0.0119(8)
O1 0.0368(8) 0.0349(8) 0.0202(8) 0.0020(6) 0.0053(6) 0.0188(7)
O2 0.0288(7) 0.0309(8) 0.0342(10) -0.0058(6) -0.0126(6) 0.0103(6)

loop_
_atom_type_symbol
_atom_type_description
_atom_type_scat_dispersion_real
_atom_type_scat_dispersion_imag
_atom_type_scat_source
C C 0.0181 0.0091 'International Tables Vol C Tables 4.2.6.8 and 6.1.1.4'
H H 0.0000 0.0000 'International Tables Vol C Tables 4.2.6.8 and 6.1.1.4'
O O 0.0492 0.0322 'International Tables Vol C Tables 4.2.6.8 and 6.1.1.4'

loop_
_geom_angle_atom_site_label_1
_geom_angle_atom_site_label_2
_geom_angle_atom_site_label_3
_geom_angle
C2 C1 C6 119.09(19)
C2 C1 C10 119.25(18)
C6 C1 C10 121.62(18)
C3 C2 C1 120.7(2)
C3 C2 H2 119.6
C1 C2 H2 119.6
C2 C3 C4 120.1(2)
C2 C3 H3 119.9
C4 C3 H3 119.9
C3 C4 C5 119.8(2)
C3 C4 H4 120.1
C5 C4 H4 120.1
C4 C5 C6 120.5(2)
C4 C5 H5 119.7
C6 C5 H5 119.7
C5 C6 C1 119.74(19)
C5 C6 C7 118.82(18)
C1 C6 C7 121.41(17)
C8 C7 C6 109.79(16)
C8 C7 C14 109.38(15)
C6 C7 C14 109.47(15)
C8 C7 H7 109.4
C6 C7 H7 109.4
C14 C7 H7 109.4
O1 C8 C7 123.91(18)
O1 C8 C9 122.83(18)
C7 C8 C9 113.23(17)
C11 C9 C8 112.61(18)
C11 C9 C12 110.83(17)
C8 C9 C12 111.98(16)
C11 C9 C10 110.98(17)
C8 C9 C10 105.37(16)
C12 C9 C10 104.65(16)
C1 C10 C9 114.25(16)
C1 C10 H10A 108.7
C9 C10 H10A 108.7
C1 C10 H10B 108.7
C9 C10 H10B 108.7
H10A C10 H10B 107.6
C9 C11 H11A 109.5
C9 C11 H11B 109.5
H11A C11 H11B 109.5
C9 C11 H11C 109.5
H11A C11 H11C 109.5
H11B C11 H11C 109.5
O2 C12 C13 119.81(19)
O2 C12 C9 119.08(19)
C13 C12 C9 120.82(16)
C12 C13 C14 117.97(17)
C12 C13 H13A 107.8
C14 C13 H13A 107.8
C12 C13 H13B 107.8
C14 C13 H13B 107.8
H13A C13 H13B 107.2
C15 C14 C13 113.42(15)
C15 C14 C7 113.26(16)
C13 C14 C7 110.22(16)
C15 C14 H14 106.5
C13 C14 H14 106.5
C7 C14 H14 106.5
C20 C15 C16 117.92(19)
C20 C15 C14 118.83(17)
C16 C15 C14 123.25(17)
C17 C16 C15 120.84(18)
C17 C16 H16 119.6
C15 C16 H16 119.6
C18 C17 C16 120.26(19)
C18 C17 H17 119.9
C16 C17 H17 119.9
C19 C18 C17 119.6(2)
C19 C18 H18 120.2
C17 C18 H18 120.2
C18 C19 C20 119.9(2)
C18 C19 H19 120.1
C20 C19 H19 120.1
C15 C20 C19 121.44(19)
C15 C20 H20 119.3
C19 C20 H20 119.3

loop_
_geom_bond_atom_site_label_1
_geom_bond_atom_site_label_2
_geom_bond_distance
C1 C2 1.392(3)
C1 C6 1.401(3)
C1 C10 1.512(3)
C2 C3 1.385(3)
C2 H2 0.9300
C3 C4 1.386(4)
C3 H3 0.9300
C4 C5 1.385(3)
C4 H4 0.9300
C5 C6 1.392(3)
C5 H5 0.9300
C6 C7 1.525(3)
C7 C8 1.506(3)
C7 C14 1.563(3)
C7 H7 0.9800
C8 O1 1.208(3)
C8 C9 1.525(3)
C9 C11 1.522(3)
C9 C12 1.545(3)
C9 C10 1.559(3)
C10 H10A 0.9700
C10 H10B 0.9700
C11 H11A 0.9600
C11 H11B 0.9600
C11 H11C 0.9600
C12 O2 1.209(3)
C12 C13 1.507(3)
C13 C14 1.540(3)
C13 H13A 0.9700
C13 H13B 0.9700
C14 C15 1.514(3)
C14 H14 0.9800
C15 C20 1.388(3)
C15 C16 1.398(3)
C16 C17 1.386(3)
C16 H16 0.9300
C17 C18 1.386(3)
C17 H17 0.9300
C18 C19 1.382(3)
C18 H18 0.9300
C19 C20 1.389(3)
C19 H19 0.9300
C20 H20 0.9300
